data_2007683
loop_
_publ_author_name
'Boldyreva, Elena V.'
'Ahsbahs, Hans'
'Naumov, Dmitry Yu.'
'Kutoglu, Ali'

_publ_section_title
;
 Pentaamminenitrocobalt(III) Dichloride at Pressures of 0.24, 0.52,
 1.25, 1.91 and 3.38 GPa
;
_journal_issue 10
_journal_name_full 'Acta Crystallographica Section C'
_journal_page_first 1378
_journal_page_last 1383
_journal_paper_doi 10.1107/S0108270198004879
_journal_volume 54
_journal_year 1998
_chemical_formula_iupac '[Co (N O2)(N H3)5] Cl2'
_chemical_formula_moiety 'H15 Co N6 O2 2+, 2(Cl 1-)'
_chemical_formula_structural '(Co (N H3)5 (N O2)) Cl2'
_chemical_formula_sum 'Cl2 Co H15 N6 O2'
_chemical_formula_weight 261.01
_chemical_name_systematic
;
nitropentaammine Co(III) chloride
;
_space_group_IT_number 15
_symmetry_cell_setting monoclinic
_symmetry_space_group_name_Hall '-C 2yc'
_symmetry_space_group_name_H-M 'C 1 2/c 1'
_audit_creation_method SHELXL
_cell_angle_alpha 90.00
_cell_angle_beta 94.930(10)
_cell_angle_gamma 90.00
_cell_formula_units_Z 4
_cell_length_a 10.3260(10)
_cell_length_b 8.6700(10)
_cell_length_c 10.7200(10)
_cell_measurement_reflns_used '14 in 8 positions each'
_cell_measurement_temperature 293(2)
_cell_measurement_theta_max 10.27
_cell_measurement_theta_min 3.52
_cell_volume 956.17(17)
_computing_cell_refinement 'CRYMIS (Kutoglu, 1995)'
_computing_data_collection 'MDIF4 (Kutoglu, 1997)'
_computing_data_reduction 'PROFILE (Naumov and Boldyreva, 1997)'
_computing_molecular_graphics 'ENVIRON (Naumov and Boldyreva, 1998)'
_computing_publication_material 'SHELXL-93 (Sheldrick, 1993)'
_computing_structure_refinement 'SHELXL-93 (Sheldrick, 1993)'
_computing_structure_solution 'SHELXS-86 (Sheldrick, 1990)'
_diffrn_ambient_temperature 293(2)
_diffrn_measurement_device 'STOE 4-circle diffractometer'
_diffrn_measurement_method \w
_diffrn_radiation_monochromator graphite
_diffrn_radiation_source 'fine-focus sealed tube'
_diffrn_radiation_type MoK\a
_diffrn_radiation_wavelength 0.71073
_diffrn_reflns_av_R_equivalents 0.0324
_diffrn_reflns_av_sigmaI/netI 0.1085
_diffrn_reflns_limit_h_max 15
_diffrn_reflns_limit_h_min -15
_diffrn_reflns_limit_k_max 11
_diffrn_reflns_limit_k_min -11
_diffrn_reflns_limit_l_max 15
_diffrn_reflns_limit_l_min -15
_diffrn_reflns_number 2626
_diffrn_reflns_theta_max 35.99
_diffrn_reflns_theta_min 3.07
_diffrn_standards_decay_% none
_diffrn_standards_interval_time '180 min'
_diffrn_standards_number 2
_exptl_absorpt_coefficient_mu 2.325
_exptl_absorpt_correction_type none
_exptl_crystal_colour ruby_colour
_exptl_crystal_density_diffrn 1.813
_exptl_crystal_description round-plate
_exptl_crystal_F_000 536
_exptl_crystal_size_max 0.2
_exptl_crystal_size_mid 0.2
_exptl_crystal_size_min 0.11
_refine_diff_density_max 0.227
_refine_diff_density_min -0.245
_refine_ls_extinction_method none
_refine_ls_goodness_of_fit_all 0.600
_refine_ls_goodness_of_fit_obs 0.809
_refine_ls_hydrogen_treatment refall
_refine_ls_matrix_type full
_refine_ls_number_parameters 58
_refine_ls_number_reflns 1150
_refine_ls_number_restraints 0
_refine_ls_restrained_S_all 0.600
_refine_ls_restrained_S_obs 0.809
_refine_ls_R_factor_all 0.0580
_refine_ls_R_factor_obs 0.0230
_refine_ls_shift/esd_max 0.003
_refine_ls_shift/esd_mean 0.000
_refine_ls_structure_factor_coef Fsqd
_refine_ls_weighting_details 'w = 1/\s^2^(Fo^2^)'
_refine_ls_weighting_scheme calc
_refine_ls_wR_factor_all 0.0457
_refine_ls_wR_factor_obs 0.0430
_reflns_number_observed 589
_reflns_number_total 1150
_reflns_observed_criterion >2sigma(I)
_cod_data_source_file av1022.cif
_cod_data_source_block 1
_cod_depositor_comments
;
The following automatic conversions were performed:

'_refine_ls_weighting_scheme' value 'calc w = 1/\s^2^(Fo^2^)' was
changed to 'calc'. New tag '_refine_ls_weighting_details' was
created. The value of the new tag was set to 'w = 1/\s^2^(Fo^2^)'.

Automatic conversion script
Id: cif_fix_values 3143 2015-03-26 13:38:13Z robertas 
;
_cod_original_cell_volume 956.2(2)
_cod_original_sg_symbol_H-M 'C 2/c'
_cod_database_code 2007683

loop_
_symmetry_equiv_pos_as_xyz
'x, y, z'
'-x, y, -z+1/2'
'x+1/2, y+1/2, z'
'-x+1/2, y+1/2, -z+1/2'
'-x, -y, -z'
'x, -y, z-1/2'
'-x+1/2, -y+1/2, -z'
'x+1/2, -y+1/2, z-1/2'

loop_
_atom_site_aniso_label
_atom_site_aniso_U_11
_atom_site_aniso_U_22
_atom_site_aniso_U_33
_atom_site_aniso_U_12
_atom_site_aniso_U_13
_atom_site_aniso_U_23
Co1 0.0227(3) 0.0222(3) 0.0157(2) 0.000 0.0007(2) 0.000
Cl1 0.0351(4) 0.0369(5) 0.0299(4) 0.0027(3) 0.0036(3) -0.0011(3)
N1 0.050(2) 0.028(2) 0.033(2) 0.000 -0.005(2) 0.000
N2 0.0292(13) 0.0402(15) 0.0367(13) 0.0050(10) 0.0012(10) -0.0049(10)
N3 0.0398(13) 0.0315(13) 0.0223(12) -0.0002(10) 0.0014(10) 0.0004(9)
N4 0.025(2) 0.029(2) 0.018(2) 0.000 0.002(2) 0.000
O1 0.0587(14) 0.039(2) 0.0448(13) -0.0087(10) 0.0194(11) 0.0055(9)

loop_
_atom_site_label
_atom_site_fract_x
_atom_site_fract_y
_atom_site_fract_z
_atom_site_U_iso_or_equiv
_atom_site_thermal_displace_type
_atom_site_calc_flag
_atom_site_refinement_flags
_atom_site_occupancy
_atom_site_disorder_group
_atom_site_type_symbol
Co1 0.0000 0.28534(5) 0.2500 0.02025(13) Uani d S 1 . Co
Cl1 0.20740(6) 0.01547(7) 0.01333(6) 0.0339(2) Uani d . 1 . Cl
N1 0.0000 0.0577(3) 0.2500 0.0373(9) Uani d S 1 . N
H1A 0.044(12) 0.0236(7) 0.188(9) 0.056 Uiso calc PR 0.50 . H
H1B -0.0812(17) 0.0236(7) 0.240(14) 0.056 Uiso calc PR 0.50 . H
H1C 0.037(13) 0.0236(7) 0.322(6) 0.056 Uiso calc PR 0.50 . H
N2 0.1887(2) 0.2873(2) 0.2467(2) 0.0355(6) Uani d . 1 . N
H2A 0.2157(5) 0.2000(12) 0.2501(16) 0.053 Uiso calc R 1 . H
H2B 0.2208(5) 0.3355(19) 0.3059(12) 0.053 Uiso calc R 1 . H
H2C 0.2075(3) 0.3273(19) 0.1828(12) 0.053 Uiso calc R 1 . H
N3 0.0176(2) 0.2884(2) 0.4325(2) 0.0313(5) Uani d . 1 . N
H3A 0.0427(16) 0.2027(13) 0.4592(4) 0.047 Uiso calc R 1 . H
H3B -0.0538(10) 0.3087(19) 0.4586(4) 0.047 Uiso calc R 1 . H
H3C 0.0713(14) 0.3551(16) 0.4573(4) 0.047 Uiso calc R 1 . H
N4 0.0000 0.5068(3) 0.2500 0.0241(8) Uani d S 1 . N
O1 0.0737(2) 0.5787(2) 0.1869(2) 0.0467(6) Uani d . 1 . O

loop_
_atom_type_symbol
_atom_type_description
_atom_type_scat_dispersion_real
_atom_type_scat_dispersion_imag
_atom_type_scat_source
Cl Cl 0.1484 0.1585 'International Tables Vol C Tables 4.2.6.8 and 6.1.1.4'
Co Co 0.3494 0.9721 'International Tables Vol C Tables 4.2.6.8 and 6.1.1.4'
N N 0.0061 0.0033 'International Tables Vol C Tables 4.2.6.8 and 6.1.1.4'
O O 0.0106 0.0060 'International Tables Vol C Tables 4.2.6.8 and 6.1.1.4'
H H 0.0000 0.0000 'International Tables Vol C Tables 4.2.6.8 and 6.1.1.4'

loop_
_geom_angle_atom_site_label_1
_geom_angle_atom_site_label_2
_geom_angle_atom_site_label_3
_geom_angle_site_symmetry_1
_geom_angle_site_symmetry_3
_geom_angle
_geom_angle_publ_flag
N4 Co1 N3 . . 89.22(6) no
N4 Co1 N3 . 2 89.22(6) no
N3 Co1 N3 . 2 178.45(12) no
N4 Co1 N2 . 2 89.49(6) no
N3 Co1 N2 . 2 89.35(8) no
N3 Co1 N2 2 2 90.64(8) no
N4 Co1 N2 . . 89.49(6) no
N3 Co1 N2 . . 90.64(8) no
N3 Co1 N2 2 . 89.35(8) no
N2 Co1 N2 2 . 178.98(12) no
N4 Co1 N1 . . 180.0 no
N3 Co1 N1 . . 90.78(6) no
N3 Co1 N1 2 . 90.78(6) no
N2 Co1 N1 2 . 90.51(6) no
N2 Co1 N1 . . 90.51(6) no
Co1 N3 H3A . . 109.47(6) no
Co1 N3 H3B . . 109.47(6) no
H3A N3 H3B . . 109.5 no
Co1 N3 H3C . . 109.47(6) no
H3A N3 H3C . . 109.5 no
H3B N3 H3C . . 109.5 no
Co1 N2 H2A . . 109.47(6) no
Co1 N2 H2B . . 109.47(6) no
H2A N2 H2B . . 109.5 no
Co1 N2 H2C . . 109.47(6) no
H2A N2 H2C . . 109.5 no
H2B N2 H2C . . 109.5 no
Co1 N1 H1A . . 109.47(2) no
Co1 N1 H1B . . 109.471(7) no
H1A N1 H1B . . 109.5 no
Co1 N1 H1C . . 109.471(11) no
H1A N1 H1C . . 109.5 no
H1B N1 H1C . . 109.5 no
O1 N4 O1 . 2 119.1(4) yes
O1 N4 Co1 . . 120.5(2) yes
O1 N4 Co1 2 . 120.5(2) no

loop_
_geom_bond_atom_site_label_1
_geom_bond_atom_site_label_2
_geom_bond_site_symmetry_2
_geom_bond_distance
_geom_bond_publ_flag
Co1 N1 . 1.974(3) yes
Co1 N2 . 1.952(2) yes
Co1 N3 . 1.949(2) yes
Co1 N4 . 1.920(3) yes
N4 O1 . 1.231(2) yes
Co1 N3 2 1.949(2) no
Co1 N2 2 1.952(2) no
N3 H3A . 0.830(11) no
N3 H3B . 0.830(11) no
N3 H3C . 0.830(11) no
N2 H2A . 0.807(11) no
N2 H2B . 0.807(11) no
N2 H2C . 0.807(11) no
N1 H1A . 0.89(2) no
N1 H1B . 0.89(2) no
N1 H1C . 0.89(2) no
N4 O1 2 1.231(2) no
